data_7058094
loop_
_publ_author_name
'Todorov, Petar T.'
'Peneva, Petia N.'
'Georgieva, Stela I.'
'Rusew, Rusi I.'
'Shivachev, Boris L.'
'Georgiev, Anton H.'

_publ_section_title
;
 Photochromic and molecular switching behaviour of new Schiff bases
 containing hydantoin rings: synthesis, characterization and crystal
 structures
;
_journal_issue 6
_journal_name_full 'New Journal of Chemistry'
_journal_page_first 2740
_journal_paper_doi 10.1039/C8NJ05748F
_journal_volume 43
_journal_year 2019
_chemical_formula_moiety 'C20 H17 N3 O2'
_chemical_formula_sum 'C20 H17 N3 O2'
_chemical_formula_weight 331.36
_space_group_crystal_system orthorhombic
_space_group_IT_number 43
_space_group_name_Hall 'F 2 -2d'
_space_group_name_H-M_alt 'F d d 2'
_symmetry_space_group_name_Hall 'F 2 -2d'
_symmetry_space_group_name_H-M 'F d d 2'
_atom_sites_solution_hydrogens mixed
_audit_creation_date 2018-07-11
_audit_creation_method
;
Olex2 1.2
(compiled 2018.05.29 svn.r3508 for OlexSys, GUI svn.r5506)
;
_audit_update_record
;
2018-11-11 deposited with the CCDC.
2019-01-08 downloaded from the CCDC.
;
_cell_angle_alpha 90
_cell_angle_beta 90
_cell_angle_gamma 90
_cell_formula_units_Z 16
_cell_length_a 26.1810(10)
_cell_length_b 24.1800(8)
_cell_length_c 10.7074(4)
_cell_measurement_reflns_used 3299
_cell_measurement_temperature 290
_cell_measurement_theta_max 26.6500
_cell_measurement_theta_min 3.9240
_cell_volume 6778.4(4)
_computing_cell_refinement
;
CrysAlisPro, Agilent Technologies,
Version 1.171.37.35 (release 13-08-2014 CrysAlis171 .NET)
(compiled Aug 13 2014,18:06:01)
;
_computing_data_collection
;
CrysAlisPro, Agilent Technologies,
Version 1.171.37.35 (release 13-08-2014 CrysAlis171 .NET)
(compiled Aug 13 2014,18:06:01)
;
_computing_data_reduction
;
CrysAlisPro, Agilent Technologies,
Version 1.171.37.35 (release 13-08-2014 CrysAlis171 .NET)
(compiled Aug 13 2014,18:06:01)
;
_computing_molecular_graphics 'Olex2 (Dolomanov et al., 2009)'
_computing_publication_material 'Olex2 (Dolomanov et al., 2009)'
_computing_structure_refinement 'ShelXL (Sheldrick, 2015)'
_computing_structure_solution 'ShelXS (Sheldrick, 2008)'
_diffrn_ambient_temperature 290.0
_diffrn_detector_area_resol_mean 10.3974
_diffrn_detector_type Atlas
_diffrn_measured_fraction_theta_full 0.997
_diffrn_measured_fraction_theta_max 0.896
_diffrn_measurement_details
;
#__ type_ start__ end____ width___ exp.time_
  1 omega   -3.00   38.00   1.0000   50.0000
omega____ theta____ kappa____ phi______ frames
    -        9.8158  -99.0000  -60.0000 41

#__ type_ start__ end____ width___ exp.time_
  2 omega  -45.00   41.00   1.0000   50.0000
omega____ theta____ kappa____ phi______ frames
    -        9.8158  -77.0000   90.0000 86

#__ type_ start__ end____ width___ exp.time_
  3 omega   24.00   79.00   1.0000   50.0000
omega____ theta____ kappa____ phi______ frames
    -        9.8158   57.0000 -180.0000 55
;
_diffrn_measurement_device 'four-circle diffractometer'
_diffrn_measurement_device_type 'SuperNova, Dual, Cu at zero, Atlas'
_diffrn_measurement_method '\w scans'
_diffrn_radiation_type MoK\a
_diffrn_radiation_wavelength 0.71073
_diffrn_reflns_av_R_equivalents 0.0258
_diffrn_reflns_av_unetI/netI 0.0307
_diffrn_reflns_Laue_measured_fraction_full 0.997
_diffrn_reflns_Laue_measured_fraction_max 0.896
_diffrn_reflns_limit_h_max 28
_diffrn_reflns_limit_h_min -34
_diffrn_reflns_limit_k_max 27
_diffrn_reflns_limit_k_min -31
_diffrn_reflns_limit_l_max 13
_diffrn_reflns_limit_l_min -11
_diffrn_reflns_number 8634
_diffrn_reflns_point_group_measured_fraction_full 0.777
_diffrn_reflns_point_group_measured_fraction_max 0.655
_diffrn_reflns_theta_full 25.242
_diffrn_reflns_theta_max 29.494
_diffrn_reflns_theta_min 3.112
_exptl_absorpt_coefficient_mu 0.086
_exptl_absorpt_correction_T_max 1.00000
_exptl_absorpt_correction_T_min 0.78802
_exptl_absorpt_correction_type multi-scan
_exptl_absorpt_process_details
;
CrysAlisPro, Agilent Technologies,
Version 1.171.37.35 (release 13-08-2014 CrysAlis171 .NET)
(compiled Aug 13 2014,18:06:01)
Empirical absorption correction using spherical harmonics,
 implemented in SCALE3 ABSPACK scaling algorithm.
;
_exptl_crystal_colour orange
_exptl_crystal_colour_primary orange
_exptl_crystal_density_diffrn 1.299
_exptl_crystal_description needle
_exptl_crystal_F_000 2784
_exptl_crystal_size_max 0.4
_exptl_crystal_size_mid 0.2
_exptl_crystal_size_min 0.2
_refine_diff_density_max 0.124
_refine_diff_density_min -0.185
_refine_diff_density_rms 0.032
_refine_ls_abs_structure_details
;
 Flack x determined using 592 quotients [(I+)-(I-)]/[(I+)+(I-)]
 (Parsons, Flack and Wagner, Acta Cryst. B69 (2013) 249-259).
;
_refine_ls_abs_structure_Flack -0.2(9)
_refine_ls_extinction_method none
_refine_ls_goodness_of_fit_ref 1.102
_refine_ls_hydrogen_treatment mixed
_refine_ls_matrix_type full
_refine_ls_number_parameters 232
_refine_ls_number_reflns 3102
_refine_ls_number_restraints 1
_refine_ls_restrained_S_all 1.101
_refine_ls_R_factor_all 0.0787
_refine_ls_R_factor_gt 0.0497
_refine_ls_shift/su_max 0.000
_refine_ls_shift/su_mean 0.000
_refine_ls_structure_factor_coef Fsqd
_refine_ls_weighting_details 'w=1/[\s^2^(Fo^2^)+(0.0394P)^2^+6.6334P] where P=(Fo^2^+2Fc^2^)/3'
_refine_ls_weighting_scheme calc
_refine_ls_wR_factor_gt 0.1072
_refine_ls_wR_factor_ref 0.1210
_reflns_Friedel_coverage 0.393
_reflns_Friedel_fraction_full 0.530
_reflns_Friedel_fraction_max 0.389
_reflns_number_gt 2251
_reflns_number_total 3102
_reflns_threshold_expression 'I > 2\s(I)'
_cod_data_source_file c8nj05748f2.cif
_cod_data_source_block exp_458
_cod_depositor_comments 'Adding full bibliography for 7058094--7058097.cif.'
_cod_database_code 7058094
_shelx_shelxl_version_number 2016/6
_shelx_space_group_comment
;
The symmetry employed for this shelxl refinement is uniquely defined
by the following loop, which should always be used as a source of
symmetry information in preference to the above space-group names.
They are only intended as comments.
;
_shelx_estimated_absorpt_t_max 0.983
_shelx_estimated_absorpt_t_min 0.966
_olex2_refinement_description
;
1. Fixed Uiso
 At 1.2 times of:
  All C(H) groups
 At 1.5 times of:
  All C(H,H,H) groups
2.a Aromatic/amide H refined with riding coordinates:
 C9(H9), C6(H6), C11(H11), C19(H19), C14(H14), C10(H10), C17(H17), C16(H16),
 C12(H12), C18(H18)
2.b Idealised Me refined as rotating group:
 C2(H2A,H2B,H2C), C1(H1A,H1B,H1C)
;
_olex2_submission_special_instructions 'No special instructions were received'

loop_
_space_group_symop_operation_xyz
'x, y, z'
'-x, -y, z'
'-x+1/4, y+1/4, z+1/4'
'x+1/4, -y+1/4, z+1/4'
'x, y+1/2, z+1/2'
'-x, -y+1/2, z+1/2'
'-x+1/4, y+3/4, z+3/4'
'x+1/4, -y+3/4, z+3/4'
'x+1/2, y, z+1/2'
'-x+1/2, -y, z+1/2'
'-x+3/4, y+1/4, z+3/4'
'x+3/4, -y+1/4, z+3/4'
'x+1/2, y+1/2, z'
'-x+1/2, -y+1/2, z'
'-x+3/4, y+3/4, z+1/4'
'x+3/4, -y+3/4, z+1/4'

loop_
_atom_site_label
_atom_site_type_symbol
_atom_site_fract_x
_atom_site_fract_y
_atom_site_fract_z
_atom_site_U_iso_or_equiv
_atom_site_adp_type
_atom_site_occupancy
_atom_site_site_symmetry_order
_atom_site_calc_flag
_atom_site_refinement_flags_posn
C7 C 0.05905(11) 0.03346(13) 0.3575(3) 0.0452(8) Uani 1 1 d .
N2 N 0.02696(10) 0.15469(11) 0.5433(3) 0.0478(7) Uani 1 1 d .
C13 C 0.08976(12) -0.06193(14) 0.3760(4) 0.0571(10) Uani 1 1 d .
O4 O 0.02833(11) 0.20171(11) 0.3564(3) 0.0680(8) Uani 1 1 d .
C4 C 0.02044(13) 0.19977(14) 0.4683(3) 0.0511(9) Uani 1 1 d .
C15 C 0.08092(13) -0.02033(16) 0.1693(4) 0.0610(10) Uani 1 1 d .
C9 C 0.06595(14) -0.01281(15) 0.5664(4) 0.0594(10) Uani 1 1 d .
H9 H 0.054093 0.018596 0.607293 0.071 Uiso 1 1 calc R
C20 C 0.06360(12) 0.02998(15) 0.2266(3) 0.0510(9) Uani 1 1 d .
C5 C 0.01652(14) 0.16716(15) 0.6705(4) 0.0566(9) Uani 1 1 d .
C6 C 0.03805(12) 0.08471(13) 0.4078(3) 0.0493(8) Uani 1 1 d .
H6 H 0.014975 0.104302 0.358777 0.059 Uiso 1 1 calc R
C8 C 0.07207(11) -0.01230(14) 0.4346(4) 0.0493(9) Uani 1 1 d .
C11 C 0.09540(16) -0.10731(17) 0.5753(5) 0.0729(12) Uani 1 1 d .
H11 H 0.103188 -0.138223 0.623307 0.088 Uiso 1 1 calc R
O5 O 0.02013(11) 0.13494(11) 0.7550(3) 0.0727(8) Uani 1 1 d .
C19 C 0.05170(14) 0.07467(17) 0.1444(4) 0.0643(10) Uani 1 1 d .
H19 H 0.041523 0.108417 0.177793 0.077 Uiso 1 1 calc R
N3 N 0.04928(10) 0.10411(11) 0.5138(3) 0.0533(7) Uani 1 1 d .
N1 N 0.00194(15) 0.22039(14) 0.6717(3) 0.0706(10) Uani 1 1 d .
C14 C 0.09348(13) -0.06454(16) 0.2463(4) 0.0660(11) Uani 1 1 d .
H14 H 0.104827 -0.097202 0.209832 0.079 Uiso 1 1 calc R
C3 C 0.00281(14) 0.24676(14) 0.5498(4) 0.0551(9) Uani 1 1 d .
C2 C -0.05030(14) 0.26635(15) 0.5107(4) 0.0669(10) Uani 1 1 d .
H2A H -0.048423 0.283231 0.429636 0.100 Uiso 1 1 calc GR
H2B H -0.062731 0.292827 0.570144 0.100 Uiso 1 1 calc GR
H2C H -0.073118 0.235301 0.507574 0.100 Uiso 1 1 calc GR
C1 C 0.04137(15) 0.29447(15) 0.5449(5) 0.0787(13) Uani 1 1 d .
H1A H 0.074282 0.281409 0.571240 0.118 Uiso 1 1 calc GR
H1B H 0.030328 0.323618 0.599520 0.118 Uiso 1 1 calc GR
H1C H 0.043626 0.308253 0.461047 0.118 Uiso 1 1 calc GR
C10 C 0.07736(15) -0.05894(16) 0.6327(4) 0.0684(11) Uani 1 1 d .
H10 H 0.073104 -0.058511 0.718926 0.082 Uiso 1 1 calc R
C17 C 0.0716(2) 0.0200(2) -0.0360(5) 0.0909(15) Uani 1 1 d .
H17 H 0.073699 0.016996 -0.122486 0.109 Uiso 1 1 calc R
C16 C 0.08494(18) -0.0237(2) 0.0379(5) 0.0825(14) Uani 1 1 d .
H16 H 0.096828 -0.056131 0.001320 0.099 Uiso 1 1 calc R
C12 C 0.10137(14) -0.10882(16) 0.4508(5) 0.0696(12) Uani 1 1 d .
H12 H 0.113258 -0.140973 0.412999 0.084 Uiso 1 1 calc R
C18 C 0.05493(17) 0.06896(19) 0.0187(4) 0.0797(12) Uani 1 1 d .
H18 H 0.045766 0.098500 -0.032227 0.096 Uiso 1 1 calc R
H1 H -0.0107(17) 0.2359(18) 0.739(4) 0.084(15) Uiso 1 1 d .

loop_
_atom_site_aniso_label
_atom_site_aniso_U_11
_atom_site_aniso_U_22
_atom_site_aniso_U_33
_atom_site_aniso_U_23
_atom_site_aniso_U_13
_atom_site_aniso_U_12
C7 0.0399(16) 0.0389(17) 0.057(2) -0.0040(16) 0.0002(14) -0.0018(13)
N2 0.0596(16) 0.0377(14) 0.0463(18) 0.0001(13) -0.0035(12) 0.0083(11)
C13 0.0441(19) 0.042(2) 0.085(3) 0.001(2) 0.0055(17) 0.0027(14)
O4 0.102(2) 0.0534(16) 0.0484(17) 0.0064(13) 0.0078(14) 0.0188(13)
C4 0.061(2) 0.041(2) 0.051(2) 0.0012(16) -0.0051(16) 0.0076(15)
C15 0.061(2) 0.051(2) 0.072(3) -0.013(2) 0.014(2) -0.0015(16)
C9 0.065(2) 0.044(2) 0.069(3) 0.0029(19) -0.0093(19) 0.0023(16)
C20 0.0476(19) 0.050(2) 0.056(2) -0.0071(18) 0.0060(15) -0.0016(14)
C5 0.073(2) 0.052(2) 0.044(2) -0.0041(19) -0.0077(18) 0.0077(17)
C6 0.0519(18) 0.0438(17) 0.052(2) 0.0013(17) -0.0055(16) 0.0046(14)
C8 0.0412(17) 0.0447(19) 0.062(3) -0.0042(17) -0.0013(15) -0.0008(14)
C11 0.069(3) 0.052(2) 0.098(4) 0.016(2) -0.006(2) 0.0066(18)
O5 0.106(2) 0.0613(16) 0.0505(17) 0.0035(15) -0.0092(15) 0.0111(14)
C19 0.077(3) 0.060(2) 0.056(3) -0.007(2) 0.0043(19) 0.0043(18)
N3 0.0646(17) 0.0386(14) 0.0568(19) -0.0036(15) -0.0079(14) 0.0075(12)
N1 0.112(3) 0.0562(19) 0.043(2) -0.0084(17) -0.0008(18) 0.0262(18)
C14 0.062(2) 0.051(2) 0.085(3) -0.016(2) 0.017(2) 0.0055(16)
C3 0.069(2) 0.0434(17) 0.053(2) -0.0024(18) -0.0003(17) 0.0122(15)
C2 0.072(2) 0.060(2) 0.069(3) 0.002(2) 0.004(2) 0.0164(18)
C1 0.082(3) 0.050(2) 0.104(4) -0.016(3) 0.001(3) 0.0039(18)
C10 0.080(3) 0.056(2) 0.070(3) 0.008(2) -0.014(2) -0.0005(19)
C17 0.121(4) 0.091(4) 0.060(3) -0.013(3) 0.019(3) -0.004(3)
C16 0.100(3) 0.076(3) 0.072(3) -0.026(3) 0.025(3) 0.000(2)
C12 0.059(2) 0.046(2) 0.104(4) 0.003(2) 0.011(2) 0.0091(17)
C18 0.100(3) 0.081(3) 0.058(3) 0.003(2) 0.010(2) 0.012(2)

loop_
_atom_type_symbol
_atom_type_description
_atom_type_scat_dispersion_real
_atom_type_scat_dispersion_imag
_atom_type_scat_source
C C 0.0033 0.0016 'International Tables Vol C Tables 4.2.6.8 and 6.1.1.4'
H H 0.0000 0.0000 'International Tables Vol C Tables 4.2.6.8 and 6.1.1.4'
N N 0.0061 0.0033 'International Tables Vol C Tables 4.2.6.8 and 6.1.1.4'
O O 0.0106 0.0060 'International Tables Vol C Tables 4.2.6.8 and 6.1.1.4'

loop_
_geom_angle_atom_site_label_1
_geom_angle_atom_site_label_2
_geom_angle_atom_site_label_3
_geom_angle
C20 C7 C6 116.7(3)
C20 C7 C8 120.7(3)
C8 C7 C6 122.5(3)
C4 N2 C5 111.7(3)
C4 N2 N3 128.4(3)
N3 N2 C5 119.0(3)
C14 C13 C8 119.8(4)
C14 C13 C12 120.7(4)
C12 C13 C8 119.4(4)
N2 C4 C3 107.5(3)
O4 C4 N2 126.1(3)
O4 C4 C3 126.4(3)
C14 C15 C20 118.2(4)
C14 C15 C16 121.9(4)
C16 C15 C20 119.9(4)
C8 C9 H9 119.9
C10 C9 H9 119.9
C10 C9 C8 120.2(4)
C7 C20 C15 120.1(3)
C7 C20 C19 123.3(3)
C19 C20 C15 116.5(3)
O5 C5 N2 124.8(3)
O5 C5 N1 129.7(4)
N1 C5 N2 105.5(3)
C7 C6 H6 118.0
N3 C6 C7 124.0(3)
N3 C6 H6 118.0
C7 C8 C13 118.4(3)
C9 C8 C7 123.8(3)
C9 C8 C13 117.7(3)
C10 C11 H11 120.1
C12 C11 H11 120.1
C12 C11 C10 119.8(4)
C20 C19 H19 119.3
C18 C19 C20 121.4(4)
C18 C19 H19 119.3
C6 N3 N2 115.6(3)
C5 N1 C3 114.1(3)
C5 N1 H1 122(3)
C3 N1 H1 124(3)
C13 C14 H14 118.7
C15 C14 C13 122.7(4)
C15 C14 H14 118.7
C4 C3 C2 110.7(3)
C4 C3 C1 110.3(3)
N1 C3 C4 101.2(3)
N1 C3 C2 111.6(3)
N1 C3 C1 111.8(3)
C2 C3 C1 110.9(3)
C3 C2 H2A 109.5
C3 C2 H2B 109.5
C3 C2 H2C 109.5
H2A C2 H2B 109.5
H2A C2 H2C 109.5
H2B C2 H2C 109.5
C3 C1 H1A 109.5
C3 C1 H1B 109.5
C3 C1 H1C 109.5
H1A C1 H1B 109.5
H1A C1 H1C 109.5
H1B C1 H1C 109.5
C9 C10 C11 122.0(4)
C9 C10 H10 119.0
C11 C10 H10 119.0
C16 C17 H17 120.2
C16 C17 C18 119.6(4)
C18 C17 H17 120.2
C15 C16 H16 119.5
C17 C16 C15 120.9(4)
C17 C16 H16 119.5
C13 C12 H12 119.6
C11 C12 C13 120.9(4)
C11 C12 H12 119.6
C19 C18 C17 121.6(5)
C19 C18 H18 119.2
C17 C18 H18 119.2

loop_
_geom_bond_atom_site_label_1
_geom_bond_atom_site_label_2
_geom_bond_distance
C7 C20 1.409(5)
C7 C6 1.459(4)
C7 C8 1.422(5)
N2 C4 1.365(4)
N2 C5 1.422(4)
N2 N3 1.392(4)
C13 C8 1.431(5)
C13 C14 1.393(6)
C13 C12 1.421(5)
O4 C4 1.217(4)
C4 C3 1.505(5)
C15 C20 1.436(5)
C15 C14 1.390(6)
C15 C16 1.413(6)
C9 H9 0.9300
C9 C8 1.420(5)
C9 C10 1.356(5)
C20 C19 1.428(5)
C5 O5 1.198(4)
C5 N1 1.343(5)
C6 H6 0.9300
C6 N3 1.263(4)
C11 H11 0.9300
C11 C10 1.403(6)
C11 C12 1.343(6)
C19 H19 0.9300
C19 C18 1.355(6)
N1 C3 1.452(5)
N1 H1 0.88(5)
C14 H14 0.9300
C3 C2 1.528(5)
C3 C1 1.534(5)
C2 H2A 0.9600
C2 H2B 0.9600
C2 H2C 0.9600
C1 H1A 0.9600
C1 H1B 0.9600
C1 H1C 0.9600
C10 H10 0.9300
C17 H17 0.9300
C17 C16 1.365(7)
C17 C18 1.392(6)
C16 H16 0.9300
C12 H12 0.9300
C18 H18 0.9300

loop_
_geom_hbond_atom_site_label_D
_geom_hbond_atom_site_label_H
_geom_hbond_atom_site_label_A
_geom_hbond_distance_DH
_geom_hbond_distance_HA
_geom_hbond_distance_DA
_geom_hbond_angle_DHA
_geom_hbond_site_symmetry_A
C6 H6 O4 0.93 2.38 2.893(4) 114.5 .
N1 H1 O4 0.88(5) 2.02(5) 2.844(4) 157(4) 6

loop_
_geom_torsion_atom_site_label_1
_geom_torsion_atom_site_label_2
_geom_torsion_atom_site_label_3
_geom_torsion_atom_site_label_4
_geom_torsion
C7 C20 C19 C18 -177.7(4)
C7 C6 N3 N2 177.4(3)
N2 C4 C3 N1 0.6(4)
N2 C4 C3 C2 -117.9(3)
N2 C4 C3 C1 119.0(3)
N2 C5 N1 C3 -1.4(4)
O4 C4 C3 N1 -178.2(4)
O4 C4 C3 C2 63.3(5)
O4 C4 C3 C1 -59.8(5)
C4 N2 C5 O5 -178.9(4)
C4 N2 C5 N1 1.8(4)
C4 N2 N3 C6 -41.4(5)
C15 C20 C19 C18 2.3(6)
C20 C7 C6 N3 -150.6(3)
C20 C7 C8 C13 -0.1(5)
C20 C7 C8 C9 -176.6(3)
C20 C15 C14 C13 0.2(5)
C20 C15 C16 C17 -1.3(7)
C20 C19 C18 C17 -2.2(7)
C5 N2 C4 O4 177.3(4)
C5 N2 C4 C3 -1.5(4)
C5 N2 N3 C6 150.4(3)
C5 N1 C3 C4 0.5(4)
C5 N1 C3 C2 118.4(4)
C5 N1 C3 C1 -116.8(4)
C6 C7 C20 C15 -176.1(3)
C6 C7 C20 C19 3.9(5)
C6 C7 C8 C13 176.6(3)
C6 C7 C8 C9 0.1(5)
C8 C7 C20 C15 0.8(5)
C8 C7 C20 C19 -179.2(3)
C8 C7 C6 N3 32.6(5)
C8 C13 C14 C15 0.4(5)
C8 C13 C12 C11 0.8(6)
C8 C9 C10 C11 0.0(6)
O5 C5 N1 C3 179.4(4)
N3 N2 C4 O4 8.4(6)
N3 N2 C4 C3 -170.4(3)
N3 N2 C5 O5 -8.9(5)
N3 N2 C5 N1 171.9(3)
C14 C13 C8 C7 -0.5(5)
C14 C13 C8 C9 176.2(3)
C14 C13 C12 C11 -176.7(4)
C14 C15 C20 C7 -0.8(5)
C14 C15 C20 C19 179.2(3)
C14 C15 C16 C17 179.0(4)
C10 C9 C8 C7 177.3(3)
C10 C9 C8 C13 0.8(5)
C10 C11 C12 C13 0.1(7)
C16 C15 C20 C7 179.4(3)
C16 C15 C20 C19 -0.6(5)
C16 C15 C14 C13 180.0(4)
C16 C17 C18 C19 0.3(7)
C12 C13 C8 C7 -177.9(3)
C12 C13 C8 C9 -1.2(5)
C12 C13 C14 C15 177.8(3)
C12 C11 C10 C9 -0.6(6)
C18 C17 C16 C15 1.5(7)
